data_4318795
loop_
_publ_author_name
'Oleg Volkov'
'Ram\'on Mac\'ias'
'Nigam P. Rath'
'Lawrence Barton'

_publ_section_title
;
 Phosphine-Boranes as Bidentate Ligands: Formation of
 [8,8-\h2-{\h2-(BH3).dppm}-nido-8,7-RhSB9H10] and
 [9,9-\h2-{\h2-(BH3).dppm}-nido-9,7,8-RhC2B8H11] from
 [8,8-(\h2-dppm)-8-(\h1-dppm)-nido-8,7-RhSB9H10] and
 [9,9-(\h2-dppm)-9-(\h1-dppm)-nido-9,7,8-RhC2B8H11], Respectively
;
_journal_name_full 'Inorganic Chemistry'
_journal_page_first 5837
_journal_page_last 5843
_journal_paper_doi 10.1021/ic0258375
_journal_volume 41
_journal_year 2002
_chemical_formula_sum 'C27 H36 B9 P2 Rh'
_chemical_formula_weight 622.70
_chemical_name_systematic
; 
 ? 
;
_space_group_IT_number 2
_symmetry_cell_setting triclinic
_symmetry_space_group_name_Hall '-P 1'
_symmetry_space_group_name_H-M 'P -1'
_atom_sites_solution_hydrogens geom
_atom_sites_solution_primary direct
_atom_sites_solution_secondary difmap
_audit_creation_method SHELXL-97
_cell_angle_alpha 91.269(6)
_cell_angle_beta 91.546(6)
_cell_angle_gamma 106.672(6)
_cell_formula_units_Z 4
_cell_length_a 10.8504(9)
_cell_length_b 16.1632(14)
_cell_length_c 18.1727(15)
_cell_measurement_reflns_used 6712
_cell_measurement_temperature 140(2)
_cell_measurement_theta_max 27.6
_cell_measurement_theta_min 2.2
_cell_volume 3050.5(5)
_computing_cell_refinement 'Bruker SMART'
_computing_data_collection 'Bruker SMART'
_computing_data_reduction 'Bruker SAINT'
_computing_molecular_graphics 'Bruker-SHELXTL (Sheldrick, 2001)'
_computing_publication_material 'Bruker-SHELXTL (Sheldrick, 2001)'
_computing_structure_refinement 'Bruker-SHELXTL (Sheldrick, 2001)'
_computing_structure_solution 'Bruker-SHELXTL (Sheldrick, 2001)'
_diffrn_ambient_temperature 140(2)
_diffrn_measured_fraction_theta_full 0.992
_diffrn_measured_fraction_theta_max 0.992
_diffrn_measurement_device_type 'Bruker CCD'
_diffrn_measurement_method '\w scans'
_diffrn_radiation_monochromator graphite
_diffrn_radiation_source 'normal-focus sealed tube'
_diffrn_radiation_type MoK\a
_diffrn_radiation_wavelength 0.71073
_diffrn_reflns_av_R_equivalents 0.0807
_diffrn_reflns_av_sigmaI/netI 0.1184
_diffrn_reflns_limit_h_max 14
_diffrn_reflns_limit_h_min -14
_diffrn_reflns_limit_k_max 22
_diffrn_reflns_limit_k_min -22
_diffrn_reflns_limit_l_max 24
_diffrn_reflns_limit_l_min -24
_diffrn_reflns_number 45520
_diffrn_reflns_theta_full 29.00
_diffrn_reflns_theta_max 29.00
_diffrn_reflns_theta_min 1.12
_exptl_absorpt_coefficient_mu 0.682
_exptl_absorpt_correction_T_max 0.9226
_exptl_absorpt_correction_T_min 0.8215
_exptl_absorpt_correction_type empirical
_exptl_absorpt_process_details sadabs
_exptl_crystal_colour orange
_exptl_crystal_density_diffrn 1.356
_exptl_crystal_density_meas ?
_exptl_crystal_density_method 'not measured'
_exptl_crystal_description rod
_exptl_crystal_F_000 1272
_exptl_crystal_size_max 0.30
_exptl_crystal_size_mid 0.18
_exptl_crystal_size_min 0.12
_refine_diff_density_max 1.696
_refine_diff_density_min -1.411
_refine_diff_density_rms 0.142
_refine_ls_extinction_method none
_refine_ls_goodness_of_fit_ref 1.051
_refine_ls_hydrogen_treatment mixed
_refine_ls_matrix_type full
_refine_ls_number_parameters 814
_refine_ls_number_reflns 16095
_refine_ls_number_restraints 0
_refine_ls_restrained_S_all 1.051
_refine_ls_R_factor_all 0.1281
_refine_ls_R_factor_gt 0.0633
_refine_ls_shift/su_max 0.001
_refine_ls_shift/su_mean 0.000
_refine_ls_structure_factor_coef Fsqd
_refine_ls_weighting_details 'calc w=1/[\s^2^(Fo^2^)+(0.0528P)^2^+12.6681P] where P=(Fo^2^+2Fc^2^)/3'
_refine_ls_weighting_scheme calc
_refine_ls_wR_factor_gt 0.1461
_refine_ls_wR_factor_ref 0.1736
_reflns_number_gt 9563
_reflns_number_total 16095
_reflns_threshold_expression >2sigma(I)
_cod_data_source_file ic0258375_s1_2.cif
_cod_data_source_block Compd4
_cod_depositor_comments
;
The following automatic conversions were performed:

'_symmetry_cell_setting' value 'Triclinic' changed to 'triclinic'
according to the built-in table from CIF Core dictionary named
'cif_core.dic' version 2.4.1 from 2010-06-29.

Automatic conversion script
Id: cif_fix_values 1646 2011-03-28 12:23:43Z adriana 

The following automatic conversions were performed:

'_exptl_crystal_density_meas' value 'no' was changed to '?' - the
value is perceived as not measured.

Automatic conversion script
Id: cif_fix_values 3008 2015-01-20 13:52:24Z robertas 

;
_cod_original_cell_volume 3050.5(4)
_cod_database_code 4318795

loop_
_symmetry_equiv_pos_as_xyz
'x, y, z'
'-x, -y, -z'

loop_
_atom_site_label
_atom_site_type_symbol
_atom_site_fract_x
_atom_site_fract_y
_atom_site_fract_z
_atom_site_U_iso_or_equiv
_atom_site_adp_type
_atom_site_occupancy
_atom_site_symmetry_multiplicity
_atom_site_calc_flag
_atom_site_refinement_flags
_atom_site_disorder_assembly
_atom_site_disorder_group
Rh9 Rh 0.54691(4) 0.81071(3) 0.56198(2) 0.02012(11) Uani 1 1 d . . .
Rh9' Rh 0.94659(4) 0.71166(3) 0.05794(2) 0.02198(12) Uani 1 1 d . . .
P1 P 0.53493(14) 0.80601(10) 0.75579(8) 0.0216(3) Uani 1 1 d . . .
P2 P 0.67339(13) 0.74894(10) 0.63149(8) 0.0202(3) Uani 1 1 d . . .
P1' P 0.98318(14) 0.71923(10) 0.25022(8) 0.0216(3) Uani 1 1 d . . .
P2' P 0.80122(13) 0.74436(9) 0.13239(8) 0.0195(3) Uani 1 1 d . . .
B1 B 0.4744(8) 0.7632(6) 0.3813(4) 0.040(2) Uani 1 1 d . . .
B2 B 0.5144(8) 0.8720(6) 0.3577(4) 0.042(2) Uani 1 1 d . . .
B3 B 0.3756(7) 0.8282(5) 0.4057(4) 0.0301(15) Uani 1 1 d . . .
B4 B 0.4128(7) 0.7596(5) 0.4711(4) 0.0304(16) Uani 1 1 d . . .
B5 B 0.5765(7) 0.7532(5) 0.4564(4) 0.0291(15) Uani 1 1 d . . .
B6 B 0.6352(8) 0.8278(6) 0.3869(4) 0.039(2) Uani 1 1 d . . .
B10 B 0.6883(6) 0.8566(5) 0.4809(4) 0.0299(16) Uani 1 1 d . . .
B11 B 0.6377(7) 0.9344(5) 0.4228(4) 0.0359(18) Uani 1 1 d . . .
B' B 0.4562(6) 0.8399(5) 0.6703(4) 0.0232(13) Uani 1 1 d . . .
B1' B 0.9343(7) 0.7408(6) -0.1248(4) 0.0366(18) Uani 1 1 d . . .
B2' B 0.9640(8) 0.6404(6) -0.1464(4) 0.0402(19) Uani 1 1 d . . .
B3' B 1.0889(7) 0.7264(6) -0.1096(4) 0.0366(18) Uani 1 1 d . . .
B4' B 1.0215(7) 0.7792(5) -0.0399(4) 0.0299(16) Uani 1 1 d . . .
B5' B 0.8470(7) 0.7306(5) -0.0428(4) 0.0294(16) Uani 1 1 d . . .
B6' B 0.8171(7) 0.6420(5) -0.1093(4) 0.0314(16) Uani 1 1 d . . .
B10' B 0.8078(7) 0.6219(5) -0.0133(4) 0.0288(15) Uani 1 1 d . . .
B11' B 0.8989(8) 0.5678(5) -0.0757(4) 0.0354(17) Uani 1 1 d . . .
H13' H 0.873(6) 0.568(4) -0.013(4) 0.042 Uiso 1 1 d . . .
B'' B 1.0716(7) 0.7077(5) 0.1612(4) 0.0289(16) Uani 1 1 d . . .
C1 C 0.6870(5) 0.7913(4) 0.7274(3) 0.0248(12) Uani 1 1 d . . .
H1A H 0.7121 0.7505 0.7604 0.030 Uiso 1 1 calc R . .
H1B H 0.7550 0.8473 0.7317 0.030 Uiso 1 1 calc R . .
C7 C 0.4816(6) 0.9235(4) 0.4331(3) 0.0297(13) Uani 1 1 d . . .
C8 C 0.4212(6) 0.8603(4) 0.4925(3) 0.0251(12) Uani 1 1 d . . .
C1' C 0.8154(5) 0.7036(4) 0.2258(3) 0.0213(12) Uani 1 1 d . . .
H1'1 H 0.7772 0.7351 0.2619 0.026 Uiso 1 1 calc R . .
H1'2 H 0.7679 0.6414 0.2268 0.026 Uiso 1 1 calc R . .
C7' C 1.0538(7) 0.6268(5) -0.0749(4) 0.0377(16) Uani 1 1 d . . .
C8' C 1.0891(6) 0.7030(4) -0.0203(3) 0.0315(14) Uani 1 1 d . . .
C1A C 0.4447(5) 0.7059(4) 0.7943(3) 0.0241(12) Uani 1 1 d . . .
C2A C 0.4902(6) 0.6743(4) 0.8559(3) 0.0337(14) Uani 1 1 d . . .
H2A H 0.5691 0.7066 0.8795 0.040 Uiso 1 1 calc R . .
C3A C 0.4227(7) 0.5962(4) 0.8838(4) 0.0396(16) Uani 1 1 d . . .
H3A H 0.4562 0.5739 0.9253 0.048 Uiso 1 1 calc R . .
C4A C 0.3068(6) 0.5511(4) 0.8511(4) 0.0348(15) Uani 1 1 d . . .
H4A H 0.2590 0.4979 0.8706 0.042 Uiso 1 1 calc R . .
C5A C 0.2592(7) 0.5821(5) 0.7904(4) 0.0395(16) Uani 1 1 d . . .
H5A H 0.1788 0.5502 0.7682 0.047 Uiso 1 1 calc R . .
C6A C 0.3269(6) 0.6592(4) 0.7611(3) 0.0309(14) Uani 1 1 d . . .
H6A H 0.2939 0.6803 0.7188 0.037 Uiso 1 1 calc R . .
C7A C 0.5756(6) 0.8901(4) 0.8285(3) 0.0281(13) Uani 1 1 d . . .
C8A C 0.6805(6) 0.9002(4) 0.8761(3) 0.0331(14) Uani 1 1 d . . .
H8A H 0.7325 0.8621 0.8721 0.040 Uiso 1 1 calc R . .
C9A C 0.7102(7) 0.9660(5) 0.9300(4) 0.0430(17) Uani 1 1 d . . .
H9A H 0.7812 0.9721 0.9635 0.052 Uiso 1 1 calc R . .
C10A C 0.6376(10) 1.0213(6) 0.9344(5) 0.076(3) Uani 1 1 d . . .
H10A H 0.6596 1.0675 0.9701 0.091 Uiso 1 1 calc R . .
C11A C 0.5318(12) 1.0112(8) 0.8875(6) 0.111(5) Uani 1 1 d . . .
H11A H 0.4815 1.0503 0.8910 0.133 Uiso 1 1 calc R . .
C12A C 0.4988(9) 0.9437(6) 0.8352(5) 0.075(3) Uani 1 1 d . . .
H12A H 0.4237 0.9348 0.8045 0.089 Uiso 1 1 calc R . .
C13A C 0.8395(5) 0.7574(4) 0.6101(3) 0.0248(12) Uani 1 1 d . . .
C14A C 0.9429(6) 0.8119(5) 0.6489(4) 0.048(2) Uani 1 1 d . . .
H14A H 0.9296 0.8460 0.6895 0.058 Uiso 1 1 calc R . .
C15A C 1.0666(7) 0.8164(6) 0.6282(5) 0.071(3) Uani 1 1 d . . .
H15A H 1.1380 0.8549 0.6543 0.085 Uiso 1 1 calc R . .
C16A C 1.0877(7) 0.7665(5) 0.5709(4) 0.050(2) Uani 1 1 d . . .
H16A H 1.1730 0.7684 0.5585 0.060 Uiso 1 1 calc R . .
C17A C 0.9871(7) 0.7149(4) 0.5324(4) 0.0367(15) Uani 1 1 d . . .
H17A H 1.0017 0.6824 0.4910 0.044 Uiso 1 1 calc R . .
C18A C 0.8624(6) 0.7081(4) 0.5516(3) 0.0332(14) Uani 1 1 d . . .
H18A H 0.7922 0.6694 0.5247 0.040 Uiso 1 1 calc R . .
C19A C 0.6032(5) 0.6337(4) 0.6408(3) 0.0249(12) Uani 1 1 d . . .
C20A C 0.4977(6) 0.5885(4) 0.5967(3) 0.0306(14) Uani 1 1 d . . .
H20A H 0.4622 0.6185 0.5614 0.037 Uiso 1 1 calc R . .
C21A C 0.4438(7) 0.5006(4) 0.6033(4) 0.0391(16) Uani 1 1 d . . .
H21A H 0.3729 0.4702 0.5721 0.047 Uiso 1 1 calc R . .
C22A C 0.4934(7) 0.4576(5) 0.6554(4) 0.0397(16) Uani 1 1 d . . .
H22A H 0.4547 0.3975 0.6612 0.048 Uiso 1 1 calc R . .
C23A C 0.5974(7) 0.5002(4) 0.6989(4) 0.0380(16) Uani 1 1 d . . .
H23A H 0.6310 0.4695 0.7345 0.046 Uiso 1 1 calc R . .
C24A C 0.6549(6) 0.5883(4) 0.6919(3) 0.0317(14) Uani 1 1 d . . .
H24A H 0.7287 0.6174 0.7216 0.038 Uiso 1 1 calc R . .
C1B C 0.9937(6) 0.6380(4) 0.3144(3) 0.0272(13) Uani 1 1 d . . .
C2B C 0.8884(7) 0.5833(5) 0.3452(4) 0.0411(17) Uani 1 1 d . . .
H2B H 0.8055 0.5903 0.3360 0.049 Uiso 1 1 calc R . .
C3B C 0.9022(8) 0.5174(5) 0.3900(4) 0.050(2) Uani 1 1 d . . .
H3B H 0.8289 0.4792 0.4108 0.060 Uiso 1 1 calc R . .
C4B C 1.0213(9) 0.5081(5) 0.4035(4) 0.052(2) Uani 1 1 d . . .
H4B H 1.0303 0.4615 0.4321 0.062 Uiso 1 1 calc R . .
C5B C 1.1313(8) 0.5664(5) 0.3759(4) 0.053(2) Uani 1 1 d . . .
H5B H 1.2145 0.5617 0.3884 0.063 Uiso 1 1 calc R . .
C6B C 1.1173(7) 0.6308(5) 0.3301(4) 0.0404(16) Uani 1 1 d . . .
H6B H 1.1905 0.6696 0.3097 0.048 Uiso 1 1 calc R . .
C7B C 1.0457(5) 0.8230(4) 0.2969(3) 0.0235(12) Uani 1 1 d . . .
C8B C 1.1468(6) 0.8840(4) 0.2670(3) 0.0349(15) Uani 1 1 d . . .
H8B H 1.1803 0.8719 0.2215 0.042 Uiso 1 1 calc R . .
C9B C 1.1994(7) 0.9631(4) 0.3037(4) 0.0438(18) Uani 1 1 d . . .
H9B H 1.2690 1.0051 0.2832 0.053 Uiso 1 1 calc R . .
C10B C 1.1518(7) 0.9807(4) 0.3688(4) 0.0419(17) Uani 1 1 d . . .
H10B H 1.1896 1.0346 0.3940 0.050 Uiso 1 1 calc R . .
C11B C 1.0495(7) 0.9213(5) 0.3984(4) 0.0455(18) Uani 1 1 d . . .
H11B H 1.0154 0.9348 0.4432 0.055 Uiso 1 1 calc R . .
C12B C 0.9961(6) 0.8416(4) 0.3629(3) 0.0328(14) Uani 1 1 d . . .
H12B H 0.9260 0.8001 0.3835 0.039 Uiso 1 1 calc R . .
C13B C 0.8306(5) 0.8602(4) 0.1506(3) 0.0224(12) Uani 1 1 d . . .
C14B C 0.9263(6) 0.9196(4) 0.1153(4) 0.0344(15) Uani 1 1 d . . .
H14B H 0.9772 0.9005 0.0807 0.041 Uiso 1 1 calc R . .
C15B C 0.9479(7) 1.0065(4) 0.1303(5) 0.0464(19) Uani 1 1 d . . .
H15B H 1.0131 1.0473 0.1053 0.056 Uiso 1 1 calc R . .
C16B C 0.8756(6) 1.0353(4) 0.1814(4) 0.0387(16) Uani 1 1 d . . .
H16B H 0.8913 1.0954 0.1915 0.046 Uiso 1 1 calc R . .
C17B C 0.7816(7) 0.9766(4) 0.2173(3) 0.0343(15) Uani 1 1 d . . .
H17B H 0.7336 0.9959 0.2535 0.041 Uiso 1 1 calc R . .
C18B C 0.7563(6) 0.8894(4) 0.2011(3) 0.0281(13) Uani 1 1 d . . .
H18B H 0.6882 0.8490 0.2243 0.034 Uiso 1 1 calc R . .
C19B C 0.6300(5) 0.7077(4) 0.1115(3) 0.0209(11) Uani 1 1 d . . .
C20B C 0.5749(6) 0.7597(4) 0.0686(3) 0.0304(14) Uani 1 1 d . . .
H20B H 0.6256 0.8147 0.0539 0.036 Uiso 1 1 calc R . .
C21B C 0.4454(6) 0.7297(4) 0.0477(4) 0.0350(15) Uani 1 1 d . . .
H21B H 0.4077 0.7649 0.0188 0.042 Uiso 1 1 calc R . .
C22B C 0.3715(6) 0.6512(4) 0.0676(4) 0.0349(15) Uani 1 1 d . . .
H22B H 0.2830 0.6320 0.0528 0.042 Uiso 1 1 calc R . .
C23B C 0.4248(6) 0.5991(4) 0.1092(4) 0.0340(15) Uani 1 1 d . . .
H23B H 0.3734 0.5437 0.1227 0.041 Uiso 1 1 calc R . .
C24B C 0.5529(5) 0.6277(4) 0.1312(3) 0.0274(13) Uani 1 1 d . . .
H24B H 0.5889 0.5918 0.1605 0.033 Uiso 1 1 calc R . .
H1 H 0.442(7) 0.718(5) 0.339(4) 0.05(2) Uiso 1 1 d . . .
H2 H 0.517(7) 0.909(5) 0.301(4) 0.06(2) Uiso 1 1 d . . .
H3 H 0.285(6) 0.826(4) 0.389(3) 0.024(15) Uiso 1 1 d . . .
H4 H 0.325(6) 0.694(4) 0.484(3) 0.034(17) Uiso 1 1 d . . .
H5 H 0.600(6) 0.684(4) 0.460(3) 0.027(16) Uiso 1 1 d . . .
H6 H 0.715(7) 0.824(5) 0.349(4) 0.05(2) Uiso 1 1 d . . .
H7 H 0.445(5) 0.972(3) 0.427(3) 0.011(13) Uiso 1 1 d . . .
H8 H 0.344(5) 0.873(3) 0.520(3) 0.012(13) Uiso 1 1 d . . .
H10 H 0.784(6) 0.863(4) 0.494(3) 0.028(16) Uiso 1 1 d . . .
H11 H 0.704(5) 1.000(3) 0.401(3) 0.016(14) Uiso 1 1 d . . .
H12B H 0.427(5) 0.783(4) 0.632(3) 0.016(14) Uiso 1 1 d . . .
H12C H 0.384(6) 0.866(4) 0.681(3) 0.024(15) Uiso 1 1 d . . .
H12D H 0.538(6) 0.902(4) 0.643(3) 0.039(19) Uiso 1 1 d . . .
H13 H 0.654(6) 0.928(4) 0.495(3) 0.025(16) Uiso 1 1 d . . .
H1' H 0.912(5) 0.779(4) -0.170(3) 0.022(15) Uiso 1 1 d . . .
H2' H 0.969(5) 0.609(4) -0.203(3) 0.022(15) Uiso 1 1 d . . .
H3' H 1.181(6) 0.754(4) -0.137(3) 0.038(18) Uiso 1 1 d . . .
H4' H 1.070(5) 0.849(4) -0.027(3) 0.021(15) Uiso 1 1 d . . .
H5' H 0.774(5) 0.765(3) -0.038(3) 0.015(14) Uiso 1 1 d . . .
H7' H 1.108(7) 0.589(5) -0.084(4) 0.05(2) Uiso 1 1 d . . .
H6' H 0.728(6) 0.619(4) -0.143(3) 0.023(15) Uiso 1 1 d . . .
H8' H 1.188(8) 0.719(5) 0.003(4) 0.08(3) Uiso 1 1 d . . .
H10' H 0.711(6) 0.587(4) 0.011(3) 0.026(16) Uiso 1 1 d . . .
H11' H 0.876(6) 0.499(4) -0.094(3) 0.036(18) Uiso 1 1 d . . .
H12E H 1.173(6) 0.702(4) 0.174(3) 0.034(17) Uiso 1 1 d . . .
H12F H 0.977(5) 0.657(3) 0.123(3) 0.014(14) Uiso 1 1 d . . .
H12G H 1.084(6) 0.776(4) 0.127(3) 0.033(17) Uiso 1 1 d . . .

loop_
_atom_site_aniso_label
_atom_site_aniso_U_11
_atom_site_aniso_U_22
_atom_site_aniso_U_33
_atom_site_aniso_U_23
_atom_site_aniso_U_13
_atom_site_aniso_U_12
Rh9 0.0197(2) 0.0207(2) 0.0190(2) 0.00175(17) -0.00222(16) 0.00456(17)
Rh9' 0.0188(2) 0.0292(3) 0.0193(2) -0.00003(18) -0.00254(16) 0.00940(19)
P1 0.0209(7) 0.0250(8) 0.0202(7) 0.0014(6) -0.0002(5) 0.0086(6)
P2 0.0189(7) 0.0223(8) 0.0188(7) 0.0004(6) -0.0002(5) 0.0052(6)
P1' 0.0211(7) 0.0233(8) 0.0203(7) 0.0006(6) -0.0045(5) 0.0066(6)
P2' 0.0176(6) 0.0200(7) 0.0200(7) 0.0024(6) -0.0022(5) 0.0045(6)
B1 0.050(5) 0.050(5) 0.028(4) -0.015(4) -0.017(3) 0.028(4)
B2 0.044(5) 0.065(6) 0.024(4) 0.008(4) 0.001(3) 0.025(4)
B3 0.031(4) 0.029(4) 0.032(4) -0.006(3) -0.005(3) 0.013(3)
B4 0.026(3) 0.025(4) 0.037(4) 0.000(3) -0.011(3) 0.002(3)
B5 0.030(4) 0.035(4) 0.021(3) -0.001(3) -0.008(3) 0.009(3)
B6 0.043(4) 0.067(6) 0.017(3) 0.009(3) 0.004(3) 0.030(4)
B10 0.018(3) 0.041(4) 0.029(4) 0.005(3) 0.003(3) 0.005(3)
B11 0.032(4) 0.042(5) 0.030(4) 0.010(3) 0.002(3) 0.004(3)
B' 0.020(3) 0.029(4) 0.024(3) 0.002(3) -0.002(2) 0.012(3)
B1' 0.030(4) 0.050(5) 0.025(4) 0.010(3) -0.004(3) 0.003(3)
B2' 0.046(5) 0.062(6) 0.020(3) 0.002(4) 0.002(3) 0.028(4)
B3' 0.027(4) 0.059(6) 0.026(4) 0.003(3) 0.005(3) 0.014(4)
B4' 0.023(3) 0.038(4) 0.028(4) 0.010(3) -0.001(3) 0.007(3)
B5' 0.025(3) 0.044(5) 0.025(3) 0.003(3) 0.003(3) 0.020(3)
B6' 0.028(4) 0.043(5) 0.021(3) 0.002(3) -0.001(3) 0.008(3)
B10' 0.024(3) 0.033(4) 0.026(3) -0.006(3) -0.002(3) 0.003(3)
B11' 0.040(4) 0.037(5) 0.029(4) -0.003(3) 0.002(3) 0.011(4)
B'' 0.025(3) 0.046(5) 0.021(3) -0.003(3) -0.004(3) 0.018(3)
C1 0.017(3) 0.034(3) 0.024(3) 0.002(2) -0.001(2) 0.007(2)
C7 0.037(3) 0.026(3) 0.028(3) 0.002(3) -0.007(3) 0.012(3)
C8 0.024(3) 0.025(3) 0.025(3) 0.003(2) -0.003(2) 0.006(2)
C1' 0.017(3) 0.024(3) 0.021(3) 0.004(2) -0.002(2) 0.004(2)
C7' 0.038(4) 0.056(5) 0.029(3) 0.000(3) 0.004(3) 0.029(4)
C8' 0.024(3) 0.045(4) 0.029(3) 0.000(3) 0.006(2) 0.016(3)
C1A 0.024(3) 0.027(3) 0.024(3) 0.000(2) 0.008(2) 0.011(2)
C2A 0.033(3) 0.033(4) 0.034(3) 0.006(3) 0.002(3) 0.006(3)
C3A 0.052(4) 0.035(4) 0.035(4) 0.012(3) 0.006(3) 0.017(3)
C4A 0.038(4) 0.023(3) 0.045(4) 0.006(3) 0.018(3) 0.009(3)
C5A 0.034(4) 0.039(4) 0.040(4) -0.008(3) 0.012(3) 0.003(3)
C6A 0.023(3) 0.034(4) 0.034(3) 0.003(3) -0.001(2) 0.007(3)
C7A 0.036(3) 0.032(3) 0.020(3) -0.003(2) 0.004(2) 0.016(3)
C8A 0.032(3) 0.038(4) 0.030(3) -0.002(3) -0.002(3) 0.010(3)
C9A 0.051(4) 0.043(4) 0.037(4) -0.010(3) -0.005(3) 0.018(4)
C10A 0.097(8) 0.079(7) 0.068(6) -0.043(5) -0.029(5) 0.058(6)
C11A 0.136(10) 0.119(10) 0.117(9) -0.080(8) -0.064(8) 0.109(9)
C12A 0.086(7) 0.095(7) 0.069(6) -0.048(5) -0.040(5) 0.074(6)
C13A 0.026(3) 0.026(3) 0.025(3) 0.005(2) 0.003(2) 0.011(2)
C14A 0.021(3) 0.073(6) 0.046(4) -0.021(4) 0.004(3) 0.007(3)
C15A 0.023(4) 0.087(7) 0.090(7) -0.038(5) 0.004(4) -0.001(4)
C16A 0.028(4) 0.063(5) 0.064(5) -0.001(4) 0.018(3) 0.019(4)
C17A 0.047(4) 0.038(4) 0.033(4) 0.005(3) 0.013(3) 0.022(3)
C18A 0.035(3) 0.039(4) 0.029(3) -0.003(3) 0.001(3) 0.015(3)
C19A 0.023(3) 0.028(3) 0.024(3) 0.003(2) 0.004(2) 0.008(2)
C20A 0.028(3) 0.024(3) 0.037(3) 0.005(3) -0.002(3) 0.003(3)
C21A 0.038(4) 0.030(4) 0.049(4) -0.001(3) -0.004(3) 0.007(3)
C22A 0.046(4) 0.029(4) 0.043(4) 0.009(3) 0.013(3) 0.007(3)
C23A 0.054(4) 0.029(4) 0.034(4) 0.009(3) 0.007(3) 0.015(3)
C24A 0.039(4) 0.031(4) 0.025(3) 0.000(3) -0.001(3) 0.010(3)
C1B 0.037(3) 0.024(3) 0.019(3) -0.001(2) -0.010(2) 0.007(3)
C2B 0.039(4) 0.043(4) 0.037(4) 0.013(3) -0.010(3) 0.004(3)
C3B 0.056(5) 0.044(5) 0.040(4) 0.018(3) -0.007(3) 0.000(4)
C4B 0.085(6) 0.034(4) 0.043(4) 0.011(3) -0.004(4) 0.027(4)
C5B 0.068(5) 0.063(6) 0.047(4) 0.016(4) 0.001(4) 0.049(5)
C6B 0.041(4) 0.037(4) 0.045(4) 0.010(3) -0.004(3) 0.015(3)
C7B 0.022(3) 0.023(3) 0.025(3) 0.002(2) -0.008(2) 0.005(2)
C8B 0.042(4) 0.032(4) 0.024(3) 0.004(3) -0.001(3) 0.000(3)
C9B 0.044(4) 0.029(4) 0.046(4) 0.009(3) -0.002(3) -0.008(3)
C10B 0.048(4) 0.026(4) 0.045(4) -0.008(3) -0.016(3) 0.002(3)
C11B 0.050(4) 0.032(4) 0.047(4) -0.011(3) 0.003(3) 0.000(3)
C12B 0.029(3) 0.029(4) 0.037(4) -0.004(3) 0.003(3) 0.004(3)
C13B 0.022(3) 0.023(3) 0.023(3) 0.003(2) -0.003(2) 0.008(2)
C14B 0.036(4) 0.030(4) 0.039(4) 0.008(3) 0.009(3) 0.012(3)
C15B 0.041(4) 0.020(3) 0.079(6) 0.013(3) 0.016(4) 0.008(3)
C16B 0.034(4) 0.022(3) 0.061(5) 0.001(3) -0.001(3) 0.011(3)
C17B 0.045(4) 0.030(4) 0.032(3) -0.004(3) 0.003(3) 0.018(3)
C18B 0.030(3) 0.027(3) 0.027(3) 0.007(2) 0.004(2) 0.007(3)
C19B 0.018(3) 0.025(3) 0.021(3) 0.003(2) -0.001(2) 0.008(2)
C20B 0.028(3) 0.032(4) 0.031(3) 0.005(3) -0.004(2) 0.009(3)
C21B 0.024(3) 0.033(4) 0.050(4) 0.008(3) -0.009(3) 0.011(3)
C22B 0.022(3) 0.041(4) 0.043(4) 0.001(3) -0.004(3) 0.011(3)
C23B 0.024(3) 0.031(4) 0.042(4) 0.006(3) -0.001(3) -0.001(3)
C24B 0.021(3) 0.028(3) 0.032(3) 0.003(3) -0.006(2) 0.006(2)

loop_
_atom_type_symbol
_atom_type_description
_atom_type_scat_dispersion_real
_atom_type_scat_dispersion_imag
_atom_type_scat_source
C C 0.0033 0.0016 'International Tables Vol C Tables 4.2.6.8 and 6.1.1.4'
H H 0.0000 0.0000 'International Tables Vol C Tables 4.2.6.8 and 6.1.1.4'
B B 0.0013 0.0007 'International Tables Vol C Tables 4.2.6.8 and 6.1.1.4'
P P 0.1023 0.0942 'International Tables Vol C Tables 4.2.6.8 and 6.1.1.4'
Rh Rh -1.1178 0.9187 'International Tables Vol C Tables 4.2.6.8 and 6.1.1.4'

loop_
_geom_angle_atom_site_label_1
_geom_angle_atom_site_label_2
_geom_angle_atom_site_label_3
_geom_angle
_geom_angle_site_symmetry_1
_geom_angle_site_symmetry_3
_geom_angle_publ_flag
B10 Rh9 B4 86.6(3) . . ?
B10 Rh9 C8 85.7(3) . . ?
B4 Rh9 C8 44.7(3) . . ?
B10 Rh9 B5 49.1(3) . . ?
B4 Rh9 B5 50.0(3) . . ?
C8 Rh9 B5 80.8(2) . . ?
B10 Rh9 P2 94.7(2) . . ?
B4 Rh9 P2 131.3(2) . . ?
C8 Rh9 P2 175.94(16) . . ?
B5 Rh9 P2 96.37(19) . . ?
B10 Rh9 B' 147.4(3) . . ?
B4 Rh9 B' 115.5(3) . . ?
C8 Rh9 B' 93.9(2) . . ?
B5 Rh9 B' 162.7(3) . . ?
P2 Rh9 B' 87.97(16) . . ?
B10 Rh9 H12B 174.1(18) . . ?
B4 Rh9 H12B 95.0(17) . . ?
C8 Rh9 H12B 91.4(17) . . ?
B5 Rh9 H12B 135.5(18) . . ?
P2 Rh9 H12B 88.5(17) . . ?
B' Rh9 H12B 27.5(17) . . ?
B10 Rh9 H12D 115.2(18) . . ?
B4 Rh9 H12D 128.3(18) . . ?
C8 Rh9 H12D 88.6(18) . . ?
B5 Rh9 H12D 161.4(18) . . ?
P2 Rh9 H12D 94.9(18) . . ?
B' Rh9 H12D 32.4(18) . . ?
H12B Rh9 H12D 59(2) . . ?
B10' Rh9' C8' 87.0(3) . . ?
B10' Rh9' B4' 87.1(3) . . ?
C8' Rh9' B4' 44.8(3) . . ?
B10' Rh9' B5' 48.8(3) . . ?
C8' Rh9' B5' 80.8(2) . . ?
B4' Rh9' B5' 49.9(3) . . ?
B10' Rh9' P2' 96.03(19) . . ?
C8' Rh9' P2' 169.90(19) . . ?
B4' Rh9' P2' 125.6(2) . . ?
B5' Rh9' P2' 93.89(18) . . ?
B10' Rh9' B'' 137.9(3) . . ?
C8' Rh9' B'' 95.8(2) . . ?
B4' Rh9' B'' 123.5(3) . . ?
B5' Rh9' B'' 172.7(3) . . ?
P2' Rh9' B'' 88.45(17) . . ?
B10' Rh9' H12F 105.7(19) . . ?
C8' Rh9' H12F 101.9(19) . . ?
B4' Rh9' H12F 144.5(19) . . ?
B5' Rh9' H12F 154.4(19) . . ?
P2' Rh9' H12F 86.6(19) . . ?
B'' Rh9' H12F 32.6(19) . . ?
B10' Rh9' H12G 169.7(19) . . ?
C8' Rh9' H12G 89.5(18) . . ?
B4' Rh9' H12G 97.2(18) . . ?
B5' Rh9' H12G 140.0(19) . . ?
P2' Rh9' H12G 89.1(18) . . ?
B'' Rh9' H12G 33.0(18) . . ?
H12F Rh9' H12G 66(3) . . ?
C1A P1 C1 106.9(3) . . ?
C1A P1 C7A 109.0(3) . . ?
C1 P1 C7A 106.1(3) . . ?
C1A P1 B' 115.2(3) . . ?
C1 P1 B' 106.7(3) . . ?
C7A P1 B' 112.5(3) . . ?
C19A P2 C13A 102.8(3) . . ?
C19A P2 C1 103.1(3) . . ?
C13A P2 C1 103.1(3) . . ?
C19A P2 Rh9 113.01(19) . . ?
C13A P2 Rh9 122.72(19) . . ?
C1 P2 Rh9 110.02(19) . . ?
C1B P1' C7B 107.5(3) . . ?
C1B P1' C1' 108.3(3) . . ?
C7B P1' C1' 108.6(3) . . ?
C1B P1' B'' 110.7(3) . . ?
C7B P1' B'' 113.5(3) . . ?
C1' P1' B'' 108.2(3) . . ?
C19B P2' C13B 102.8(3) . . ?
C19B P2' C1' 103.1(2) . . ?
C13B P2' C1' 102.3(3) . . ?
C19B P2' Rh9' 122.27(19) . . ?
C13B P2' Rh9' 113.82(19) . . ?
C1' P2' Rh9' 110.19(19) . . ?
B2 B1 B6 59.5(5) . . ?
B2 B1 B3 59.3(5) . . ?
B6 B1 B3 108.2(6) . . ?
B2 B1 B5 108.5(6) . . ?
B6 B1 B5 60.1(4) . . ?
B3 B1 B5 111.4(5) . . ?
B2 B1 B4 105.6(5) . . ?
B6 B1 B4 107.6(5) . . ?
B3 B1 B4 59.6(4) . . ?
B5 B1 B4 62.2(4) . . ?
B2 B1 H1 117(4) . . ?
B6 B1 H1 121(4) . . ?
B3 B1 H1 118(4) . . ?
B5 B1 H1 125(4) . . ?
B4 B1 H1 127(4) . . ?
C7 B2 B3 59.2(4) . . ?
C7 B2 B6 104.8(5) . . ?
B3 B2 B6 110.1(6) . . ?
C7 B2 B1 104.4(5) . . ?
B3 B2 B1 60.6(5) . . ?
B6 B2 B1 60.4(5) . . ?
C7 B2 B11 56.7(4) . . ?
B3 B2 B11 108.0(5) . . ?
B6 B2 B11 61.6(5) . . ?
B1 B2 B11 108.6(5) . . ?
C7 B2 H2 116(4) . . ?
B3 B2 H2 124(4) . . ?
B6 B2 H2 123(4) . . ?
B1 B2 H2 135(4) . . ?
B11 B2 H2 111(4) . . ?
C8 B3 C7 54.2(4) . . ?
C8 B3 B2 103.1(5) . . ?
C7 B3 B2 58.9(4) . . ?
C8 B3 B4 57.2(4) . . ?
C7 B3 B4 100.3(5) . . ?
B2 B3 B4 107.0(5) . . ?
C8 B3 B1 104.2(5) . . ?
C7 B3 B1 103.7(5) . . ?
B2 B3 B1 60.1(5) . . ?
B4 B3 B1 60.6(4) . . ?
C8 B3 H3 118(3) . . ?
C7 B3 H3 120(3) . . ?
B2 B3 H3 126(3) . . ?
B4 B3 H3 125(3) . . ?
B1 B3 H3 131(3) . . ?
C8 B4 B3 58.5(4) . . ?
C8 B4 B1 104.6(5) . . ?
B3 B4 B1 59.7(4) . . ?
C8 B4 B5 108.2(5) . . ?
B3 B4 B5 108.7(5) . . ?
B1 B4 B5 58.8(4) . . ?
C8 B4 Rh9 67.9(3) . . ?
B3 B4 Rh9 121.0(4) . . ?
B1 B4 Rh9 118.0(4) . . ?
B5 B4 Rh9 65.8(3) . . ?
C8 B4 H4 128(3) . . ?
B3 B4 H4 116(3) . . ?
B1 B4 H4 116(3) . . ?
B5 B4 H4 120(3) . . ?
Rh9 B4 H4 115(3) . . ?
B6 B5 B1 59.5(5) . . ?
B6 B5 B10 60.4(4) . . ?
B1 B5 B10 110.1(6) . . ?
B6 B5 B4 104.6(5) . . ?
B1 B5 B4 58.9(4) . . ?
B10 B5 B4 108.5(5) . . ?
B6 B5 Rh9 115.1(5) . . ?
B1 B5 Rh9 116.6(5) . . ?
B10 B5 Rh9 64.2(3) . . ?
B4 B5 Rh9 64.2(3) . . ?
B6 B5 H5 123(3) . . ?
B1 B5 H5 116(3) . . ?
B10 B5 H5 125(3) . . ?
B4 B5 H5 120(3) . . ?
Rh9 B5 H5 115(3) . . ?
B2 B6 B1 60.1(5) . . ?
B2 B6 B5 109.3(6) . . ?
B1 B6 B5 60.5(4) . . ?
B2 B6 B10 113.1(6) . . ?
B1 B6 B10 111.2(5) . . ?
B5 B6 B10 60.7(4) . . ?
B2 B6 B11 61.2(5) . . ?
B1 B6 B11 108.0(5) . . ?
B5 B6 B11 107.5(5) . . ?
B10 B6 B11 61.5(4) . . ?
B2 B6 H6 121(4) . . ?
B1 B6 H6 127(4) . . ?
B5 B6 H6 124(4) . . ?
B10 B6 H6 114(4) . . ?
B11 B6 H6 117(4) . . ?
B6 B10 B5 58.9(4) . . ?
B6 B10 B11 60.0(4) . . ?
B5 B10 B11 105.0(5) . . ?
B6 B10 Rh9 115.8(4) . . ?
B5 B10 Rh9 66.6(3) . . ?
B11 B10 Rh9 109.0(4) . . ?
B6 B10 H10 117(3) . . ?
B5 B10 H10 122(3) . . ?
B11 B10 H10 122(3) . . ?
Rh9 B10 H10 120(3) . . ?
B6 B10 H13 104(3) . . ?
B5 B10 H13 124(3) . . ?
B11 B10 H13 46(2) . . ?
Rh9 B10 H13 80(2) . . ?
H10 B10 H13 113(4) . . ?
C7 B11 B2 57.7(4) . . ?
C7 B11 B6 102.1(5) . . ?
B2 B11 B6 57.2(4) . . ?
C7 B11 B10 109.7(5) . . ?
B2 B11 B10 107.2(6) . . ?
B6 B11 B10 58.6(4) . . ?
C7 B11 H11 119(3) . . ?
B2 B11 H11 115(3) . . ?
B6 B11 H11 124(3) . . ?
B10 B11 H11 127(3) . . ?
C7 B11 H13 90(3) . . ?
B2 B11 H13 131(3) . . ?
B6 B11 H13 103(3) . . ?
B10 B11 H13 46(3) . . ?
H11 B11 H13 112(4) . . ?
P1 B' Rh9 112.3(3) . . ?
P1 B' H12B 107(3) . . ?
Rh9 B' H12B 49(3) . . ?
P1 B' H12C 115(3) . . ?
Rh9 B' H12C 133(3) . . ?
H12B B' H12C 113(4) . . ?
P1 B' H12D 108(3) . . ?
Rh9 B' H12D 63(3) . . ?
H12B B' H12D 112(4) . . ?
H12C B' H12D 102(4) . . ?
B6' B1' B5' 61.3(4) . . ?
B6' B1' B3' 108.5(6) . . ?
B5' B1' B3' 112.0(5) . . ?
B6' B1' B2' 59.3(5) . . ?
B5' B1' B2' 108.9(5) . . ?
B3' B1' B2' 58.9(5) . . ?
B6' B1' B4' 108.6(5) . . ?
B5' B1' B4' 61.8(4) . . ?
B3' B1' B4' 60.5(4) . . ?
B2' B1' B4' 105.9(5) . . ?
B6' B1' H1' 116(3) . . ?
B5' B1' H1' 120(3) . . ?
B3' B1' H1' 123(3) . . ?
B2' B1' H1' 119(3) . . ?
B4' B1' H1' 128(3) . . ?
C7' B2' B3' 59.3(5) . . ?
C7' B2' B6' 105.0(5) . . ?
B3' B2' B6' 110.3(6) . . ?
C7' B2' B1' 103.3(6) . . ?
B3' B2' B1' 60.4(5) . . ?
B6' B2' B1' 59.9(4) . . ?
C7' B2' B11' 58.2(4) . . ?
B3' B2' B11' 109.7(5) . . ?
B6' B2' B11' 61.0(4) . . ?
B1' B2' B11' 107.8(5) . . ?
C7' B2' H2' 122(3) . . ?
B3' B2' H2' 122(3) . . ?
B6' B2' H2' 122(3) . . ?
B1' B2' H2' 129(3) . . ?
B11' B2' H2' 116(3) . . ?
C8' B3' C7' 53.7(4) . . ?
C8' B3' B2' 102.0(5) . . ?
C7' B3' B2' 57.8(5) . . ?
C8' B3' B1' 102.9(5) . . ?
C7' B3' B1' 102.5(5) . . ?
B2' B3' B1' 60.8(5) . . ?
C8' B3' B4' 56.5(4) . . ?
C7' B3' B4' 99.2(5) . . ?
B2' B3' B4' 107.1(5) . . ?
B1' B3' B4' 60.2(4) . . ?
C8' B3' H3' 120(3) . . ?
C7' B3' H3' 121(3) . . ?
B2' B3' H3' 124(3) . . ?
B1' B3' H3' 131(3) . . ?
B4' B3' H3' 126(3) . . ?
C8' B4' B1' 103.3(6) . . ?
C8' B4' B3' 58.0(4) . . ?
B1' B4' B3' 59.3(4) . . ?
C8' B4' B5' 107.8(5) . . ?
B1' B4' B5' 58.6(4) . . ?
B3' B4' B5' 108.3(5) . . ?
C8' B4' Rh9' 67.6(3) . . ?
B1' B4' Rh9' 116.7(4) . . ?
B3' B4' Rh9' 120.1(5) . . ?
B5' B4' Rh9' 65.4(3) . . ?
C8' B4' H4' 123(3) . . ?
B1' B4' H4' 123(3) . . ?
B3' B4' H4' 118(3) . . ?
B5' B4' H4' 124(3) . . ?
Rh9' B4' H4' 111(3) . . ?
B1' B5' B10' 110.0(5) . . ?
B1' B5' B6' 59.2(4) . . ?
B10' B5' B6' 59.6(4) . . ?
B1' B5' B4' 59.6(4) . . ?
B10' B5' B4' 110.4(5) . . ?
B6' B5' B4' 105.2(5) . . ?
B1' B5' Rh9' 116.9(4) . . ?
B10' B5' Rh9' 64.8(3) . . ?
B6' B5' Rh9' 114.2(4) . . ?
B4' B5' Rh9' 64.7(3) . . ?
B1' B5' H5' 119(3) . . ?
B10' B5' H5' 118(3) . . ?
B6' B5' H5' 118(3) . . ?
B4' B5' H5' 126(3) . . ?
Rh9' B5' H5' 117(3) . . ?
B2' B6' B1' 60.8(5) . . ?
B2' B6' B10' 113.8(5) . . ?
B1' B6' B10' 110.4(5) . . ?
B2' B6' B11' 60.2(4) . . ?
B1' B6' B11' 107.8(5) . . ?
B10' B6' B11' 63.5(4) . . ?
B2' B6' B5' 108.7(5) . . ?
B1' B6' B5' 59.5(4) . . ?
B10' B6' B5' 59.7(4) . . ?
B11' B6' B5' 107.4(5) . . ?
B2' B6' H6' 120(3) . . ?
B1' B6' H6' 122(3) . . ?
B10' B6' H6' 117(3) . . ?
B11' B6' H6' 121(3) . . ?
B5' B6' H6' 123(3) . . ?
B6' B10' B5' 60.7(4) . . ?
B6' B10' B11' 58.5(4) . . ?
B5' B10' B11' 104.5(5) . . ?
B6' B10' Rh9' 116.4(4) . . ?
B5' B10' Rh9' 66.4(3) . . ?
B11' B10' Rh9' 107.4(4) . . ?
B6' B10' H13' 97(3) . . ?
B5' B10' H13' 131(3) . . ?
B11' B10' H13' 38(3) . . ?
Rh9' B10' H13' 92(3) . . ?
B6' B10' H10' 120(3) . . ?
B5' B10' H10' 123(3) . . ?
B11' B10' H10' 124(3) . . ?
Rh9' B10' H10' 118(3) . . ?
H13' B10' H10' 106(4) . . ?
C7' B11' B2' 57.3(4) . . ?
C7' B11' B6' 102.5(6) . . ?
B2' B11' B6' 58.8(4) . . ?
C7' B11' B10' 109.2(5) . . ?
B2' B11' B10' 108.0(6) . . ?
B6' B11' B10' 58.0(4) . . ?
C7' B11' H13' 103(3) . . ?
B2' B11' H13' 141(3) . . ?
B6' B11' H13' 100(3) . . ?
B10' B11' H13' 42(3) . . ?
C7' B11' H11' 118(3) . . ?
B2' B11' H11' 113(3) . . ?
B6' B11' H11' 125(3) . . ?
B10' B11' H11' 129(3) . . ?
H13' B11' H11' 106(5) . . ?
P1' B'' Rh9' 111.3(3) . . ?
P1' B'' H12E 111(3) . . ?
Rh9' B'' H12E 137(3) . . ?
P1' B'' H12F 99(2) . . ?
Rh9' B'' H12F 41(2) . . ?
H12E B'' H12F 131(4) . . ?
P1' B'' H12G 107(3) . . ?
Rh9' B'' H12G 58(3) . . ?
H12E B'' H12G 107(4) . . ?
H12F B'' H12G 99(4) . . ?
P1 C1 P2 110.8(3) . . ?
P1 C1 H1A 109.5 . . ?
P2 C1 H1A 109.5 . . ?
P1 C1 H1B 109.5 . . ?
P2 C1 H1B 109.5 . . ?
H1A C1 H1B 108.1 . . ?
C8 C7 B11 113.6(5) . . ?
C8 C7 B2 111.8(6) . . ?
B11 C7 B2 65.5(5) . . ?
C8 C7 B3 62.0(4) . . ?
B11 C7 B3 117.6(5) . . ?
B2 C7 B3 61.9(5) . . ?
C8 C7 H7 115(3) . . ?
B11 C7 H7 122(3) . . ?
B2 C7 H7 120(3) . . ?
B3 C7 H7 112(3) . . ?
C7 C8 B4 113.4(5) . . ?
C7 C8 B3 63.8(4) . . ?
B4 C8 B3 64.3(4) . . ?
C7 C8 Rh9 118.3(4) . . ?
B4 C8 Rh9 67.5(3) . . ?
B3 C8 Rh9 125.7(4) . . ?
C7 C8 H8 116(3) . . ?
B4 C8 H8 118(3) . . ?
B3 C8 H8 110(3) . . ?
Rh9 C8 H8 114(3) . . ?
P1' C1' P2' 109.4(3) . . ?
P1' C1' H1'1 109.8 . . ?
P2' C1' H1'1 109.8 . . ?
P1' C1' H1'2 109.8 . . ?
P2' C1' H1'2 109.8 . . ?
H1'1 C1' H1'2 108.2 . . ?
C8' C7' B2' 113.4(6) . . ?
C8' C7' B11' 114.8(5) . . ?
B2' C7' B11' 64.5(5) . . ?
C8' C7' B3' 62.7(5) . . ?
B2' C7' B3' 62.9(5) . . ?
B11' C7' B3' 118.0(6) . . ?
C8' C7' H7' 124(4) . . ?
B2' C7' H7' 116(4) . . ?
B11' C7' H7' 109(4) . . ?
B3' C7' H7' 121(4) . . ?
C7' C8' B4' 113.9(5) . . ?
C7' C8' B3' 63.5(5) . . ?
B4' C8' B3' 65.5(4) . . ?
C7' C8' Rh9' 117.4(4) . . ?
B4' C8' Rh9' 67.6(3) . . ?
B3' C8' Rh9' 126.6(4) . . ?
C7' C8' H8' 114(4) . . ?
B4' C8' H8' 121(4) . . ?
B3' C8' H8' 111(4) . . ?
Rh9' C8' H8' 114(4) . . ?
C2A C1A C6A 119.3(6) . . ?
C2A C1A P1 121.0(5) . . ?
C6A C1A P1 119.7(5) . . ?
C3A C2A C1A 120.8(6) . . ?
C3A C2A H2A 119.6 . . ?
C1A C2A H2A 119.6 . . ?
C4A C3A C2A 119.4(6) . . ?
C4A C3A H3A 120.3 . . ?
C2A C3A H3A 120.3 . . ?
C5A C4A C3A 120.6(6) . . ?
C5A C4A H4A 119.7 . . ?
C3A C4A H4A 119.7 . . ?
C4A C5A C6A 120.6(6) . . ?
C4A C5A H5A 119.7 . . ?
C6A C5A H5A 119.7 . . ?
C5A C6A C1A 119.3(6) . . ?
C5A C6A H6A 120.3 . . ?
C1A C6A H6A 120.3 . . ?
C12A C7A C8A 120.0(6) . . ?
C12A C7A P1 118.4(5) . . ?
C8A C7A P1 121.6(5) . . ?
C7A C8A C9A 120.1(6) . . ?
C7A C8A H8A 119.9 . . ?
C9A C8A H8A 119.9 . . ?
C10A C9A C8A 119.7(7) . . ?
C10A C9A H9A 120.1 . . ?
C8A C9A H9A 120.1 . . ?
C9A C10A C11A 120.5(8) . . ?
C9A C10A H10A 119.7 . . ?
C11A C10A H10A 119.7 . . ?
C10A C11A C12A 120.1(8) . . ?
C10A C11A H11A 119.9 . . ?
C12A C11A H11A 119.9 . . ?
C7A C12A C11A 119.4(8) . . ?
C7A C12A H12A 120.3 . . ?
C11A C12A H12A 120.3 . . ?
C14A C13A C18A 118.8(6) . . ?
C14A C13A P2 122.6(5) . . ?
C18A C13A P2 118.6(5) . . ?
C13A C14A C15A 119.3(7) . . ?
C13A C14A H14A 120.3 . . ?
C15A C14A H14A 120.3 . . ?
C16A C15A C14A 121.2(7) . . ?
C16A C15A H15A 119.4 . . ?
C14A C15A H15A 119.4 . . ?
C17A C16A C15A 119.3(7) . . ?
C17A C16A H16A 120.3 . . ?
C15A C16A H16A 120.3 . . ?
C16A C17A C18A 121.2(6) . . ?
C16A C17A H17A 119.4 . . ?
C18A C17A H17A 119.4 . . ?
C17A C18A C13A 120.1(6) . . ?
C17A C18A H18A 119.9 . . ?
C13A C18A H18A 119.9 . . ?
C20A C19A C24A 118.7(6) . . ?
C20A C19A P2 120.6(5) . . ?
C24A C19A P2 120.7(5) . . ?
C21A C20A C19A 121.0(6) . . ?
C21A C20A H20A 119.5 . . ?
C19A C20A H20A 119.5 . . ?
C22A C21A C20A 119.5(6) . . ?
C22A C21A H21A 120.2 . . ?
C20A C21A H21A 120.2 . . ?
C23A C22A C21A 120.6(6) . . ?
C23A C22A H22A 119.7 . . ?
C21A C22A H22A 119.7 . . ?
C22A C23A C24A 120.7(6) . . ?
C22A C23A H23A 119.6 . . ?
C24A C23A H23A 119.6 . . ?
C23A C24A C19A 119.4(6) . . ?
C23A C24A H24A 120.3 . . ?
C19A C24A H24A 120.3 . . ?
C2B C1B C6B 120.4(6) . . ?
C2B C1B P1' 123.3(5) . . ?
C6B C1B P1' 116.2(5) . . ?
C1B C2B C3B 120.4(7) . . ?
C1B C2B H2B 119.8 . . ?
C3B C2B H2B 119.8 . . ?
C4B C3B C2B 119.6(7) . . ?
C4B C3B H3B 120.2 . . ?
C2B C3B H3B 120.2 . . ?
C3B C4B C5B 120.9(7) . . ?
C3B C4B H4B 119.6 . . ?
C5B C4B H4B 119.6 . . ?
C6B C5B C4B 119.4(7) . . ?
C6B C5B H5B 120.3 . . ?
C4B C5B H5B 120.3 . . ?
C5B C6B C1B 119.2(7) . . ?
C5B C6B H6B 120.4 . . ?
C1B C6B H6B 120.4 . . ?
C8B C7B C12B 119.8(6) . . ?
C8B C7B P1' 118.9(5) . . ?
C12B C7B P1' 121.2(4) . . ?
C7B C8B C9B 119.7(6) . . ?
C7B C8B H8B 120.2 . . ?
C9B C8B H8B 120.2 . . ?
C10B C9B C8B 120.4(6) . . ?
C10B C9B H9B 119.8 . . ?
C8B C9B H9B 119.8 . . ?
C9B C10B C11B 120.5(6) . . ?
C9B C10B H10B 119.7 . . ?
C11B C10B H10B 119.7 . . ?
C10B C11B C12B 120.0(7) . . ?
C10B C11B H11B 120.0 . . ?
C12B C11B H11B 120.0 . . ?
C11B C12B C7B 119.6(6) . . ?
C11B C12B H12B 120.2 . . ?
C7B C12B H12B 120.2 . . ?
C14B C13B C18B 119.3(6) . . ?
C14B C13B P2' 120.6(5) . . ?
C18B C13B P2' 120.0(4) . . ?
C15B C14B C13B 119.8(6) . . ?
C15B C14B H14B 120.1 . . ?
C13B C14B H14B 120.1 . . ?
C14B C15B C16B 120.7(6) . . ?
C14B C15B H15B 119.6 . . ?
C16B C15B H15B 119.6 . . ?
C17B C16B C15B 119.7(6) . . ?
C17B C16B H16B 120.2 . . ?
C15B C16B H16B 120.2 . . ?
C16B C17B C18B 120.1(6) . . ?
C16B C17B H17B 119.9 . . ?
C18B C17B H17B 119.9 . . ?
C17B C18B C13B 120.2(6) . . ?
C17B C18B H18B 119.9 . . ?
C13B C18B H18B 119.9 . . ?
C24B C19B C20B 118.5(5) . . ?
C24B C19B P2' 122.8(4) . . ?
C20B C19B P2' 118.5(4) . . ?
C21B C20B C19B 119.1(6) . . ?
C21B C20B H20B 120.4 . . ?
C19B C20B H20B 120.4 . . ?
C22B C21B C20B 121.4(6) . . ?
C22B C21B H21B 119.3 . . ?
C20B C21B H21B 119.3 . . ?
C21B C22B C23B 120.0(6) . . ?
C21B C22B H22B 120.0 . . ?
C23B C22B H22B 120.0 . . ?
C24B C23B C22B 119.7(6) . . ?
C24B C23B H23B 120.1 . . ?
C22B C23B H23B 120.1 . . ?
C23B C24B C19B 121.1(6) . . ?
C23B C24B H24B 119.4 . . ?
C19B C24B H24B 119.4 . . ?

loop_
_geom_bond_atom_site_label_1
_geom_bond_atom_site_label_2
_geom_bond_distance
_geom_bond_site_symmetry_2
_geom_bond_publ_flag
Rh9 B10 2.144(7) . ?
Rh9 B4 2.156(7) . ?
Rh9 C8 2.162(6) . ?
Rh9 B5 2.185(7) . ?
Rh9 P2 2.2857(15) . ?
Rh9 B' 2.323(7) . ?
Rh9 H12B 1.81(5) . ?
Rh9 H12D 2.08(6) . ?
Rh9' B10' 2.146(7) . ?
Rh9' C8' 2.161(6) . ?
Rh9' B4' 2.161(7) . ?
Rh9' B5' 2.173(7) . ?
Rh9' P2' 2.2715(15) . ?
Rh9' B'' 2.298(7) . ?
Rh9' H12F 1.57(5) . ?
Rh9' H12G 1.95(6) . ?
P1 C1A 1.801(6) . ?
P1 C1 1.820(6) . ?
P1 C7A 1.825(6) . ?
P1 B' 1.918(7) . ?
P2 C19A 1.813(6) . ?
P2 C13A 1.821(6) . ?
P2 C1 1.844(6) . ?
P1' C1B 1.801(6) . ?
P1' C7B 1.802(6) . ?
P1' C1' 1.807(5) . ?
P1' B'' 1.935(7) . ?
P2' C19B 1.807(5) . ?
P2' C13B 1.828(6) . ?
P2' C1' 1.853(5) . ?
B1 B2 1.751(13) . ?
B1 B6 1.757(12) . ?
B1 B3 1.761(11) . ?
B1 B5 1.774(10) . ?
B1 B4 1.776(11) . ?
B1 H1 1.03(7) . ?
B2 C7 1.686(10) . ?
B2 B3 1.737(11) . ?
B2 B6 1.740(11) . ?
B2 B11 1.815(12) . ?
B2 H2 1.20(7) . ?
B3 C8 1.665(9) . ?
B3 C7 1.692(9) . ?
B3 B4 1.759(10) . ?
B3 H3 1.01(6) . ?
B4 C8 1.640(10) . ?
B4 B5 1.835(10) . ?
B4 H4 1.24(6) . ?
B5 B6 1.767(11) . ?
B5 B10 1.799(10) . ?
B5 H5 1.22(6) . ?
B6 B10 1.795(10) . ?
B6 B11 1.821(12) . ?
B6 H6 1.13(7) . ?
B10 B11 1.849(11) . ?
B10 H10 1.03(6) . ?
B10 H13 1.34(6) . ?
B11 C7 1.668(10) . ?
B11 H11 1.18(5) . ?
B11 H13 1.33(6) . ?
B' H12B 1.10(5) . ?
B' H12C 1.01(6) . ?
B' H12D 1.25(7) . ?
B1' B6' 1.766(11) . ?
B1' B5' 1.772(10) . ?
B1' B3' 1.773(11) . ?
B1' B2' 1.780(13) . ?
B1' B4' 1.789(10) . ?
B1' H1' 1.10(6) . ?
B2' C7' 1.660(10) . ?
B2' B3' 1.746(12) . ?
B2' B6' 1.754(11) . ?
B2' B11' 1.780(11) . ?
B2' H2' 1.15(6) . ?
B3' C8' 1.674(10) . ?
B3' C7' 1.686(11) . ?
B3' B4' 1.796(11) . ?
B3' H3' 1.11(6) . ?
B4' C8' 1.645(10) . ?
B4' B5' 1.829(10) . ?
B4' H4' 1.11(6) . ?
B5' B10' 1.785(11) . ?
B5' B6' 1.803(11) . ?
B5' H5' 1.09(5) . ?
B6' B10' 1.783(10) . ?
B6' B11' 1.794(11) . ?
B6' H6' 1.10(6) . ?
B10' B11' 1.882(11) . ?
B10' H13' 1.27(7) . ?
B10' H10' 1.15(6) . ?
B11' C7' 1.677(11) . ?
B11' H13' 1.18(7) . ?
B11' H11' 1.10(7) . ?
B'' H12E 1.15(6) . ?
B'' H12F 1.29(5) . ?
B'' H12G 1.25(6) . ?
C1 H1A 0.9900 . ?
C1 H1B 0.9900 . ?
C7 C8 1.530(8) . ?
C7 H7 0.98(5) . ?
C8 H8 1.06(5) . ?
C1' H1'1 0.9900 . ?
C1' H1'2 0.9900 . ?
C7' C8' 1.518(9) . ?
C7' H7' 0.97(8) . ?
C8' H8' 1.11(9) . ?
C1A C2A 1.379(8) . ?
C1A C6A 1.397(8) . ?
C2A C3A 1.379(9) . ?
C2A H2A 0.9500 . ?
C3A C4A 1.373(10) . ?
C3A H3A 0.9500 . ?
C4A C5A 1.369(10) . ?
C4A H4A 0.9500 . ?
C5A C6A 1.379(9) . ?
C5A H5A 0.9500 . ?
C6A H6A 0.9500 . ?
C7A C12A 1.369(9) . ?
C7A C8A 1.380(8) . ?
C8A C9A 1.391(9) . ?
C8A H8A 0.9500 . ?
C9A C10A 1.352(11) . ?
C9A H9A 0.9500 . ?
C10A C11A 1.379(13) . ?
C10A H10A 0.9500 . ?
C11A C12A 1.390(12) . ?
C11A H11A 0.9500 . ?
C12A H12A 0.9500 . ?
C13A C14A 1.376(9) . ?
C13A C18A 1.384(8) . ?
C14A C15A 1.386(10) . ?
C14A H14A 0.9500 . ?
C15A C16A 1.368(11) . ?
C15A H15A 0.9500 . ?
C16A C17A 1.336(10) . ?
C16A H16A 0.9500 . ?
C17A C18A 1.381(9) . ?
C17A H17A 0.9500 . ?
C18A H18A 0.9500 . ?
C19A C20A 1.390(8) . ?
C19A C24A 1.397(8) . ?
C20A C21A 1.381(9) . ?
C20A H20A 0.9500 . ?
C21A C22A 1.373(10) . ?
C21A H21A 0.9500 . ?
C22A C23A 1.362(10) . ?
C22A H22A 0.9500 . ?
C23A C24A 1.391(9) . ?
C23A H23A 0.9500 . ?
C24A H24A 0.9500 . ?
C1B C2B 1.370(9) . ?
C1B C6B 1.401(9) . ?
C2B C3B 1.393(10) . ?
C2B H2B 0.9500 . ?
C3B C4B 1.360(11) . ?
C3B H3B 0.9500 . ?
C4B C5B 1.405(11) . ?
C4B H4B 0.9500 . ?
C5B C6B 1.385(9) . ?
C5B H5B 0.9500 . ?
C6B H6B 0.9500 . ?
C7B C8B 1.382(8) . ?
C7B C12B 1.389(8) . ?
C8B C9B 1.388(9) . ?
C8B H8B 0.9500 . ?
C9B C10B 1.360(10) . ?
C9B H9B 0.9500 . ?
C10B C11B 1.374(10) . ?
C10B H10B 0.9500 . ?
C11B C12B 1.388(9) . ?
C11B H11B 0.9500 . ?
C12B H12B 0.9500 . ?
C13B C14B 1.380(8) . ?
C13B C18B 1.397(8) . ?
C14B C15B 1.377(9) . ?
C14B H14B 0.9500 . ?
C15B C16B 1.388(10) . ?
C15B H15B 0.9500 . ?
C16B C17B 1.369(9) . ?
C16B H16B 0.9500 . ?
C17B C18B 1.380(9) . ?
C17B H17B 0.9500 . ?
C18B H18B 0.9500 . ?
C19B C24B 1.385(8) . ?
C19B C20B 1.401(8) . ?
C20B C21B 1.388(8) . ?
C20B H20B 0.9500 . ?
C21B C22B 1.355(9) . ?
C21B H21B 0.9500 . ?
C22B C23B 1.378(9) . ?
C22B H22B 0.9500 . ?
C23B C24B 1.378(8) . ?
C23B H23B 0.9500 . ?
C24B H24B 0.9500 . ?
